data_4350360
loop_
_publ_author_name
'Baba, Koji'
'Okamura, Taka-aki'
'Yamamoto, Hitoshi'
'Yamamoto, Tetsuo'
'Ohama, Mitsuo'
'Ueyama, Norikazu'

_publ_section_title
;
 Dioxotungsten 1,2-benzenedithiolate complex stabilized by NH...S hydrogen
 bonds.
;
_journal_issue 20
_journal_name_full 'Inorganic chemistry'
_journal_page_first 8365
_journal_page_last 8371
_journal_paper_doi 10.1021/ic060719t
_journal_volume 45
_journal_year 2006
_chemical_formula_moiety 'C42 H74 N8 O7 S4 W'
_chemical_formula_sum 'C42 H74 N8 O7 S4 W'
_chemical_formula_weight 1115.18
_chemical_name_systematic
; 
(NEt4)2[WO{S2C6H2(NHCOCH3)2}2]-2(DMF) 
;
_space_group_IT_number 15
_space_group_name_Hall '-C 2yc'
_space_group_name_H-M_alt 'C 1 2/c 1'
_symmetry_cell_setting monoclinic
_symmetry_Int_Tables_number 15
_symmetry_space_group_name_Hall '-C 2yc'
_symmetry_space_group_name_H-M 'C 1 2/c 1'
_atom_sites_solution_hydrogens geom
_atom_sites_solution_primary direct
_atom_sites_solution_secondary difmap
_audit_creation_date 'Mon Sep 13 18:24:35 2004'
_audit_creation_method SHELXL-97
_cell_angle_alpha 90.00
_cell_angle_beta 108.854(11)
_cell_angle_gamma 90.00
_cell_formula_units_Z 4
_cell_length_a 21.371(4)
_cell_length_b 9.099(5)
_cell_length_c 28.513(3)
_cell_measurement_reflns_used 25
_cell_measurement_temperature 296
_cell_measurement_theta_max 12.3
_cell_measurement_theta_min 11.0
_cell_volume 5247(3)
_computing_structure_refinement 'SHELXL-97 (Sheldrick, 1997)'
_computing_structure_solution 'SHELXS-97 (Sheldrick, 1997)'
_diffrn_ambient_temperature 296
_diffrn_measured_fraction_theta_full 1.000
_diffrn_measured_fraction_theta_max 1.000
_diffrn_measurement_device_type 'Rigaku AFC5R'
_diffrn_measurement_method \w-2\q
_diffrn_radiation_monochromator graphite
_diffrn_radiation_source 'fine-focus sealed tube'
_diffrn_radiation_type MoK\a
_diffrn_radiation_wavelength 0.71069
_diffrn_reflns_av_R_equivalents 0.0602
_diffrn_reflns_av_sigmaI/netI 0.2329
_diffrn_reflns_limit_h_max 27
_diffrn_reflns_limit_h_min 0
_diffrn_reflns_limit_k_max 11
_diffrn_reflns_limit_k_min 0
_diffrn_reflns_limit_l_max 35
_diffrn_reflns_limit_l_min -37
_diffrn_reflns_number 6178
_diffrn_reflns_theta_full 27.50
_diffrn_reflns_theta_max 27.50
_diffrn_reflns_theta_min 2.01
_diffrn_standards_decay_% 0.15
_diffrn_standards_interval_count 150
_diffrn_standards_number 3
_exptl_absorpt_coefficient_mu 2.412
_exptl_absorpt_correction_T_max 0.617
_exptl_absorpt_correction_T_min 0.392
_exptl_absorpt_correction_type psi-scan
_exptl_absorpt_process_details '(North, Phillips & Mathews, 1968)'
_exptl_crystal_colour yellow
_exptl_crystal_density_diffrn 1.412
_exptl_crystal_density_method 'not measured'
_exptl_crystal_description block
_exptl_crystal_F_000 2304
_exptl_crystal_size_max 0.400
_exptl_crystal_size_mid 0.400
_exptl_crystal_size_min 0.200
_refine_diff_density_max 1.092
_refine_diff_density_min -1.341
_refine_diff_density_rms 0.131
_refine_ls_extinction_coef 0.00025(10)
_refine_ls_extinction_expression Fc^*^=kFc[1+0.001xFc^2^\l^3^/sin(2\q)]^-1/4^
_refine_ls_extinction_method SHELXL
_refine_ls_goodness_of_fit_ref 1.000
_refine_ls_hydrogen_treatment constr
_refine_ls_matrix_type full
_refine_ls_number_parameters 297
_refine_ls_number_reflns 6023
_refine_ls_number_restraints 72
_refine_ls_restrained_S_all 0.999
_refine_ls_R_factor_all 0.2498
_refine_ls_R_factor_gt 0.0670
_refine_ls_shift/su_max 0.000
_refine_ls_shift/su_mean 0.000
_refine_ls_structure_factor_coef Fsqd
_refine_ls_weighting_details 'calc w=1/[\s^2^(Fo^2^)+(0.0870P)^2^+0.0000P] where P=(Fo^2^+2Fc^2^)/3'
_refine_ls_weighting_scheme calc
_refine_ls_wR_factor_gt 0.1665
_refine_ls_wR_factor_ref 0.2174
_reflns_number_gt 2233
_reflns_number_total 6023
_reflns_threshold_expression I>2\s(I)
_cod_data_source_file ic060719tsi20060428_120729.cif
_cod_data_source_block 3-DMF
_cod_original_sg_symbol_H-M 'C 2/c'
_cod_database_code 4350360

loop_
_symmetry_equiv_pos_as_xyz
'x, y, z'
'-x, y, -z+1/2'
'x+1/2, y+1/2, z'
'-x+1/2, y+1/2, -z+1/2'
'-x, -y, -z'
'x, -y, z-1/2'
'-x+1/2, -y+1/2, -z'
'x+1/2, -y+1/2, z-1/2'

loop_
_atom_site_label
_atom_site_type_symbol
_atom_site_fract_x
_atom_site_fract_y
_atom_site_fract_z
_atom_site_U_iso_or_equiv
_atom_site_adp_type
_atom_site_occupancy
_atom_site_symmetry_multiplicity
_atom_site_calc_flag
_atom_site_refinement_flags
W1A W 0.5000 1.03915(10) 0.2500 0.0617(3) Uani 0.912(2) 2 d SPU
W1B W 0.5000 0.8080(8) 0.2500 0.051(3) Uani 0.088(2) 2 d SPU
S1 S 0.44462(14) 0.9541(4) 0.30481(10) 0.0780(9) Uani 1 1 d .
S2 S 0.59512(15) 0.9556(4) 0.31450(10) 0.0791(9) Uani 1 1 d .
O1 O 0.4130(5) 0.7289(13) 0.4477(4) 0.123(4) Uani 1 1 d .
O2 O 0.7427(4) 0.9291(12) 0.4975(3) 0.108(3) Uani 1 1 d .
O4 O 0.1758(8) 0.6740(19) 0.1575(5) 0.192(7) Uani 1 1 d .
O5A O 0.5000 1.2066(17) 0.2500 0.103(4) Uani 0.912(2) 2 d SPU
O5B O 0.5000 0.651(10) 0.2500 0.04(2) Uani 0.088(2) 2 d SPU
N1 N 0.4194(5) 0.9292(11) 0.4030(3) 0.078(3) Uani 1 1 d .
H1 H 0.3975 1.0025 0.3868 0.094 Uiso 1 1 calc R
N2 N 0.6860(5) 0.9026(12) 0.4164(4) 0.084(3) Uani 1 1 d .
H2 H 0.6919 0.8938 0.3881 0.101 Uiso 1 1 calc R
N3 N 0.4540(6) 0.4244(11) 0.1121(4) 0.086(3) Uani 1 1 d .
N4 N 0.2296(7) 0.7268(18) 0.2373(6) 0.130(5) Uani 1 1 d .
C11 C 0.5059(5) 0.9319(10) 0.3649(4) 0.060(3) Uani 1 1 d .
C12 C 0.5725(6) 0.9321(12) 0.3685(4) 0.067(3) Uani 1 1 d .
C13 C 0.6200(5) 0.9086(11) 0.4154(4) 0.055(3) Uani 1 1 d .
C14 C 0.6001(6) 0.8910(14) 0.4560(4) 0.074(3) Uani 1 1 d .
H3 H 0.6316 0.8722 0.4867 0.089 Uiso 1 1 calc R
C15 C 0.5349(6) 0.9004(13) 0.4528(4) 0.072(3) Uani 1 1 d .
H4 H 0.5229 0.8958 0.4813 0.086 Uiso 1 1 calc R
C16 C 0.4858(5) 0.9170(10) 0.4060(4) 0.053(3) Uani 1 1 d .
C17 C 0.3866(7) 0.8332(18) 0.4240(5) 0.084(4) Uani 1 1 d .
C18 C 0.3152(6) 0.8753(17) 0.4149(4) 0.097(4) Uani 1 1 d .
H5 H 0.2895 0.7883 0.4144 0.116 Uiso 1 1 calc R
H6 H 0.2983 0.9251 0.3836 0.116 Uiso 1 1 calc R
H7 H 0.3124 0.9392 0.4409 0.116 Uiso 1 1 calc R
C27 C 0.7418(6) 0.9087(15) 0.4563(5) 0.085(4) Uani 1 1 d .
C28 C 0.8040(6) 0.8972(16) 0.4416(5) 0.098(4) Uani 1 1 d .
H8 H 0.8420 0.8898 0.4709 0.118 Uiso 1 1 calc R
H9 H 0.8080 0.9831 0.4232 0.118 Uiso 1 1 calc R
H10 H 0.8014 0.8114 0.4215 0.118 Uiso 1 1 calc R
C31 C 0.4760(10) 0.466(3) 0.0661(9) 0.203(12) Uani 1 1 d U
H11 H 0.4379 0.4707 0.0363 0.243 Uiso 1 1 calc R
H12 H 0.4978 0.5611 0.0712 0.243 Uiso 1 1 calc R
C32 C 0.5242(9) 0.345(2) 0.0615(7) 0.165(9) Uani 1 1 d U
H13 H 0.5396 0.3666 0.0342 0.198 Uiso 1 1 calc R
H14 H 0.5018 0.2517 0.0560 0.198 Uiso 1 1 calc R
H15 H 0.5612 0.3403 0.0916 0.198 Uiso 1 1 calc R
C33 C 0.5124(15) 0.402(3) 0.1571(9) 0.224(12) Uani 1 1 d U
H16 H 0.5378 0.3189 0.1516 0.268 Uiso 1 1 calc R
H17 H 0.4972 0.3773 0.1847 0.268 Uiso 1 1 calc R
C34 C 0.5584(13) 0.540(2) 0.1709(8) 0.221(13) Uani 1 1 d U
H18 H 0.5950 0.5197 0.2002 0.265 Uiso 1 1 calc R
H19 H 0.5338 0.6220 0.1770 0.265 Uiso 1 1 calc R
H20 H 0.5746 0.5631 0.1441 0.265 Uiso 1 1 calc R
C35 C 0.4130(14) 0.544(3) 0.1129(12) 0.266(17) Uani 1 1 d U
H21 H 0.3765 0.5495 0.0821 0.319 Uiso 1 1 calc R
H22 H 0.4379 0.6354 0.1170 0.319 Uiso 1 1 calc R
C36 C 0.3842(12) 0.519(3) 0.1612(9) 0.224(12) Uani 1 1 d U
H23 H 0.3559 0.5996 0.1627 0.269 Uiso 1 1 calc R
H24 H 0.4208 0.5148 0.1915 0.269 Uiso 1 1 calc R
H25 H 0.3598 0.4289 0.1568 0.269 Uiso 1 1 calc R
C37 C 0.4140(11) 0.291(3) 0.1017(9) 0.190(10) Uani 1 1 d U
H26 H 0.3992 0.2703 0.1298 0.227 Uiso 1 1 calc R
H27 H 0.4416 0.2096 0.0984 0.227 Uiso 1 1 calc R
C38 C 0.3509(7) 0.2993(18) 0.0528(6) 0.121(6) Uani 1 1 d U
H28 H 0.3278 0.2071 0.0480 0.146 Uiso 1 1 calc R
H29 H 0.3649 0.3197 0.0247 0.146 Uiso 1 1 calc R
H30 H 0.3219 0.3761 0.0564 0.146 Uiso 1 1 calc R
C41 C 0.1791(11) 0.695(3) 0.1995(10) 0.179(10) Uani 1 1 d .
H31 H 0.1392 0.6873 0.2059 0.215 Uiso 1 1 calc R
C42 C 0.2863(11) 0.761(4) 0.2295(10) 0.268(17) Uani 1 1 d .
H32 H 0.2878 0.7131 0.1998 0.322 Uiso 1 1 calc R
H33 H 0.3229 0.7279 0.2571 0.322 Uiso 1 1 calc R
H34 H 0.2890 0.8651 0.2259 0.322 Uiso 1 1 calc R
C43 C 0.2331(16) 0.743(4) 0.2871(9) 0.33(2) Uani 1 1 d .
H35 H 0.1904 0.7705 0.2887 0.398 Uiso 1 1 calc R
H36 H 0.2647 0.8182 0.3023 0.398 Uiso 1 1 calc R
H37 H 0.2466 0.6519 0.3043 0.398 Uiso 1 1 calc R

loop_
_atom_site_aniso_label
_atom_site_aniso_U_11
_atom_site_aniso_U_22
_atom_site_aniso_U_33
_atom_site_aniso_U_23
_atom_site_aniso_U_13
_atom_site_aniso_U_12
W1A 0.0862(6) 0.0581(5) 0.0480(4) -0.006 0.0317(4) -0.010
W1B 0.058(5) 0.046(4) 0.050(4) 0.000 0.017(3) 0.000
S1 0.0670(18) 0.117(3) 0.0547(15) 0.0113(18) 0.0262(14) 0.008(2)
S2 0.0698(19) 0.116(3) 0.0589(16) -0.0045(18) 0.0313(14) -0.011(2)
O1 0.092(7) 0.131(9) 0.161(10) 0.061(8) 0.062(7) 0.005(7)
O2 0.083(6) 0.162(11) 0.067(5) -0.022(6) 0.008(5) -0.009(6)
O4 0.227(16) 0.230(17) 0.103(10) -0.039(11) 0.033(11) -0.103(13)
O5A 0.137(9) 0.104(8) 0.067(7) -0.006 0.033(6) -0.010
O5B 0.04(2) 0.04(2) 0.04(2) 0.000 0.010(12) 0.000
N1 0.077(7) 0.107(9) 0.056(5) 0.010(5) 0.029(5) 0.002(6)
N2 0.075(7) 0.117(8) 0.061(6) -0.004(6) 0.022(6) 0.001(6)
N3 0.104(8) 0.063(8) 0.102(8) 0.021(6) 0.049(7) 0.011(6)
N4 0.088(11) 0.203(15) 0.111(12) -0.036(10) 0.051(10) -0.035(10)
C11 0.068(7) 0.058(8) 0.060(6) -0.002(5) 0.028(5) -0.012(5)
C12 0.068(7) 0.078(9) 0.062(6) -0.002(6) 0.032(6) -0.012(6)
C13 0.040(6) 0.063(7) 0.056(6) -0.004(5) 0.006(5) 0.000(5)
C14 0.070(8) 0.098(9) 0.043(6) 0.004(6) 0.005(6) -0.012(7)
C15 0.084(9) 0.086(8) 0.049(6) 0.001(6) 0.025(6) -0.010(7)
C16 0.058(7) 0.054(7) 0.056(6) 0.000(5) 0.030(5) -0.001(5)
C17 0.078(10) 0.117(12) 0.072(8) -0.002(8) 0.043(8) -0.007(9)
C18 0.071(9) 0.167(13) 0.060(7) -0.012(8) 0.031(7) -0.012(9)
C27 0.063(8) 0.122(12) 0.065(8) -0.022(7) 0.015(7) -0.009(7)
C28 0.081(9) 0.115(11) 0.092(10) 0.001(8) 0.019(8) 0.006(8)
C31 0.150(18) 0.28(3) 0.20(2) 0.13(2) 0.085(18) 0.032(19)
C32 0.107(14) 0.22(2) 0.181(19) -0.090(17) 0.064(14) -0.013(14)
C33 0.26(3) 0.28(3) 0.127(19) 0.06(2) 0.06(2) 0.02(3)
C34 0.27(3) 0.19(2) 0.141(19) -0.018(16) -0.026(19) -0.12(2)
C35 0.27(3) 0.22(3) 0.39(4) 0.17(3) 0.22(3) 0.14(2)
C36 0.21(2) 0.28(3) 0.24(3) -0.02(2) 0.15(2) 0.01(2)
C37 0.19(2) 0.17(2) 0.21(3) 0.008(18) 0.07(2) -0.055(18)
C38 0.076(10) 0.129(14) 0.151(16) 0.007(11) 0.025(11) -0.011(10)
C41 0.131(18) 0.19(2) 0.17(2) -0.07(2) -0.015(18) -0.029(15)
C42 0.15(2) 0.36(5) 0.29(4) -0.06(3) 0.07(3) -0.04(3)
C43 0.45(5) 0.41(6) 0.19(3) -0.15(3) 0.18(4) -0.20(4)

loop_
_atom_type_symbol
_atom_type_description
_atom_type_scat_dispersion_real
_atom_type_scat_dispersion_imag
_atom_type_scat_source
W W -0.8490 6.8722 'International Tables Vol C Tables 4.2.6.8 and 6.1.1.4'
S S 0.1246 0.1234 'International Tables Vol C Tables 4.2.6.8 and 6.1.1.4'
O O 0.0106 0.0060 'International Tables Vol C Tables 4.2.6.8 and 6.1.1.4'
N N 0.0061 0.0033 'International Tables Vol C Tables 4.2.6.8 and 6.1.1.4'
C C 0.0033 0.0016 'International Tables Vol C Tables 4.2.6.8 and 6.1.1.4'
H H 0.0000 0.0000 'International Tables Vol C Tables 4.2.6.8 and 6.1.1.4'

loop_
_geom_angle_atom_site_label_1
_geom_angle_atom_site_label_2
_geom_angle_atom_site_label_3
_geom_angle
_geom_angle_site_symmetry_1
_geom_angle_site_symmetry_3
O5A W1A W1B 180.000(5) . .
O5A W1A S1 109.03(9) . 2_655
W1B W1A S1 70.97(9) . 2_655
O5A W1A S1 109.03(9) . .
W1B W1A S1 70.97(9) . .
S1 W1A S1 141.94(18) 2_655 .
O5A W1A S2 108.61(9) . 2_655
W1B W1A S2 71.39(9) . 2_655
S1 W1A S2 82.55(10) 2_655 2_655
S1 W1A S2 85.50(10) . 2_655
O5A W1A S2 108.61(9) . .
W1B W1A S2 71.39(9) . .
S1 W1A S2 85.50(10) 2_655 .
S1 W1A S2 82.55(10) . .
S2 W1A S2 142.78(18) 2_655 .
O5B W1B W1A 180.000(17) . .
O5B W1B S1 120.64(16) . 2_655
W1A W1B S1 59.36(16) . 2_655
O5B W1B S1 120.63(16) . .
W1A W1B S1 59.37(16) . .
S1 W1B S1 118.7(3) 2_655 .
O5B W1B S2 120.75(16) . 2_655
W1A W1B S2 59.25(16) . 2_655
S1 W1B S2 73.64(16) 2_655 2_655
S1 W1B S2 76.15(16) . 2_655
O5B W1B S2 120.75(16) . .
W1A W1B S2 59.25(16) . .
S1 W1B S2 76.15(16) 2_655 .
S1 W1B S2 73.64(16) . .
S2 W1B S2 118.5(3) 2_655 .
C11 S1 W1A 107.4(3) . .
C11 S1 W1B 100.5(3) . .
W1A S1 W1B 49.66(16) . .
C12 S2 W1A 107.8(4) . .
C12 S2 W1B 100.4(4) . .
W1A S2 W1B 49.36(16) . .
C17 N1 C16 125.1(11) . .
C17 N1 H1 117.5 . .
C16 N1 H1 117.5 . .
C27 N2 C13 128.5(10) . .
C27 N2 H2 115.7 . .
C13 N2 H2 115.7 . .
C35 N3 C37 108.9(18) . .
C35 N3 C33 117(2) . .
C37 N3 C33 109.4(16) . .
C35 N3 C31 100.5(15) . .
C37 N3 C31 110.2(15) . .
C33 N3 C31 111.0(14) . .
C41 N4 C42 118(2) . .
C41 N4 C43 129(2) . .
C42 N4 C43 113(2) . .
C16 C11 C12 121.9(10) . .
C16 C11 S1 119.4(8) . .
C12 C11 S1 118.7(7) . .
C11 C12 C13 118.4(9) . .
C11 C12 S2 119.7(8) . .
C13 C12 S2 121.8(8) . .
C14 C13 N2 124.3(10) . .
C14 C13 C12 119.7(10) . .
N2 C13 C12 116.0(9) . .
C13 C14 C15 121.6(10) . .
C13 C14 H3 119.2 . .
C15 C14 H3 119.2 . .
C14 C15 C16 120.0(9) . .
C14 C15 H4 120.0 . .
C16 C15 H4 120.0 . .
C11 C16 N1 121.9(9) . .
C11 C16 C15 118.2(10) . .
N1 C16 C15 119.7(8) . .
O1 C17 N1 122.5(12) . .
O1 C17 C18 124.3(12) . .
N1 C17 C18 113.2(13) . .
C17 C18 H5 109.5 . .
C17 C18 H6 109.5 . .
H5 C18 H6 109.5 . .
C17 C18 H7 109.5 . .
H5 C18 H7 109.5 . .
H6 C18 H7 109.5 . .
O2 C27 N2 124.4(11) . .
O2 C27 C28 123.3(12) . .
N2 C27 C28 112.1(11) . .
C27 C28 H8 109.5 . .
C27 C28 H9 109.5 . .
H8 C28 H9 109.5 . .
C27 C28 H10 109.5 . .
H8 C28 H10 109.5 . .
H9 C28 H10 109.5 . .
C32 C31 N3 106.5(15) . .
C32 C31 H11 110.4 . .
N3 C31 H11 110.4 . .
C32 C31 H12 110.4 . .
N3 C31 H12 110.4 . .
H11 C31 H12 108.6 . .
C31 C32 H13 109.5 . .
C31 C32 H14 109.5 . .
H13 C32 H14 109.5 . .
C31 C32 H15 109.5 . .
H13 C32 H15 109.5 . .
H14 C32 H15 109.5 . .
N3 C33 C34 112.9(19) . .
N3 C33 H16 109.0 . .
C34 C33 H16 109.0 . .
N3 C33 H17 109.0 . .
C34 C33 H17 109.0 . .
H16 C33 H17 107.8 . .
C33 C34 H18 109.5 . .
C33 C34 H19 109.5 . .
H18 C34 H19 109.5 . .
C33 C34 H20 109.5 . .
H18 C34 H20 109.5 . .
H19 C34 H20 109.5 . .
N3 C35 C36 107.5(17) . .
N3 C35 H21 110.2 . .
C36 C35 H21 110.2 . .
N3 C35 H22 110.2 . .
C36 C35 H22 110.2 . .
H21 C35 H22 108.5 . .
C35 C36 H23 109.5 . .
C35 C36 H24 109.5 . .
H23 C36 H24 109.5 . .
C35 C36 H25 109.5 . .
H23 C36 H25 109.5 . .
H24 C36 H25 109.5 . .
N3 C37 C38 114.3(18) . .
N3 C37 H26 108.7 . .
C38 C37 H26 108.7 . .
N3 C37 H27 108.7 . .
C38 C37 H27 108.7 . .
H26 C37 H27 107.6 . .
C37 C38 H28 109.5 . .
C37 C38 H29 109.5 . .
H28 C38 H29 109.5 . .
C37 C38 H30 109.5 . .
H28 C38 H30 109.5 . .
H29 C38 H30 109.5 . .
O4 C41 N4 130(3) . .
O4 C41 H31 115.2 . .
N4 C41 H31 115.2 . .
N4 C42 H32 109.5 . .
N4 C42 H33 109.5 . .
H32 C42 H33 109.5 . .
N4 C42 H34 109.5 . .
H32 C42 H34 109.5 . .
H33 C42 H34 109.5 . .
N4 C43 H35 109.5 . .
N4 C43 H36 109.5 . .
H35 C43 H36 109.5 . .
N4 C43 H37 109.5 . .
H35 C43 H37 109.5 . .
H36 C43 H37 109.5 . .

loop_
_geom_bond_atom_site_label_1
_geom_bond_atom_site_label_2
_geom_bond_distance
_geom_bond_site_symmetry_2
W1A O5A 1.523(16) .
W1A W1B 2.103(8) .
W1A S1 2.374(3) 2_655
W1A S1 2.374(3) .
W1A S2 2.383(3) 2_655
W1A S2 2.383(3) .
W1B O5B 1.43(9) .
W1B S1 2.609(5) 2_655
W1B S1 2.609(5) .
W1B S2 2.627(5) 2_655
W1B S2 2.627(5) .
S1 C11 1.801(11) .
S2 C12 1.770(10) .
O1 C17 1.197(15) .
O2 C27 1.184(13) .
O4 C41 1.19(2) .
N1 C17 1.373(15) .
N1 C16 1.397(12) .
N1 H1 0.8600 .
N2 C27 1.357(15) .
N2 C13 1.401(12) .
N2 H2 0.8600 .
N3 C35 1.40(2) .
N3 C37 1.46(2) .
N3 C33 1.49(3) .
N3 C31 1.57(2) .
N4 C41 1.29(2) .
N4 C42 1.34(2) .
N4 C43 1.40(2) .
C11 C16 1.379(13) .
C11 C12 1.395(14) .
C12 C13 1.408(14) .
C13 C14 1.368(14) .
C14 C15 1.370(14) .
C14 H3 0.9300 .
C15 C16 1.412(14) .
C15 H4 0.9300 .
C17 C18 1.512(17) .
C18 H5 0.9600 .
C18 H6 0.9600 .
C18 H7 0.9600 .
C27 C28 1.521(16) .
C28 H8 0.9600 .
C28 H9 0.9600 .
C28 H10 0.9600 .
C31 C32 1.55(3) .
C31 H11 0.9700 .
C31 H12 0.9700 .
C32 H13 0.9600 .
C32 H14 0.9600 .
C32 H15 0.9600 .
C33 C34 1.57(3) .
C33 H16 0.9700 .
C33 H17 0.9700 .
C34 H18 0.9600 .
C34 H19 0.9600 .
C34 H20 0.9600 .
C35 C36 1.70(3) .
C35 H21 0.9700 .
C35 H22 0.9700 .
C36 H23 0.9600 .
C36 H24 0.9600 .
C36 H25 0.9600 .
C37 C38 1.60(2) .
C37 H26 0.9700 .
C37 H27 0.9700 .
C38 H28 0.9600 .
C38 H29 0.9600 .
C38 H30 0.9600 .
C41 H31 0.9300 .
C42 H32 0.9600 .
C42 H33 0.9600 .
C42 H34 0.9600 .
C43 H35 0.9600 .
C43 H36 0.9600 .
C43 H37 0.9600 .

loop_
_geom_torsion_atom_site_label_1
_geom_torsion_atom_site_label_2
_geom_torsion_atom_site_label_3
_geom_torsion_atom_site_label_4
_geom_torsion
_geom_torsion_site_symmetry_1
_geom_torsion_site_symmetry_4
S1 W1A W1B S1 180.0 . 2_655
S2 W1A W1B S1 88.36(10) 2_655 2_655
S2 W1A W1B S1 -91.64(10) . 2_655
S1 W1A W1B S1 180.0 2_655 .
S2 W1A W1B S1 -91.64(10) 2_655 .
S2 W1A W1B S1 88.36(10) . .
S1 W1A W1B S2 -88.36(10) 2_655 2_655
S1 W1A W1B S2 91.64(10) . 2_655
S2 W1A W1B S2 179.997(1) . 2_655
S1 W1A W1B S2 91.64(10) 2_655 .
S1 W1A W1B S2 -88.36(10) . .
S2 W1A W1B S2 180.0 2_655 .
O5A W1A S1 C11 -90.9(4) . .
W1B W1A S1 C11 89.1(3) . .
S1 W1A S1 C11 89.1(4) 2_655 .
S2 W1A S1 C11 160.9(4) 2_655 .
S2 W1A S1 C11 16.3(4) . .
O5A W1A S1 W1B 180.000(1) . .
S1 W1A S1 W1B -0.001(1) 2_655 .
S2 W1A S1 W1B 71.85(9) 2_655 .
S2 W1A S1 W1B -72.82(9) . .
O5B W1B S1 C11 76.0(3) . .
W1A W1B S1 C11 -104.0(3) . .
S1 W1B S1 C11 -104.0(3) 2_655 .
S2 W1B S1 C11 -166.3(3) 2_655 .
S2 W1B S1 C11 -40.5(4) . .
O5B W1B S1 W1A 180.000(2) . .
S1 W1B S1 W1A 0.0 2_655 .
S2 W1B S1 W1A -62.23(13) 2_655 .
S2 W1B S1 W1A 63.55(13) . .
O5A W1A S2 C12 91.5(4) . .
W1B W1A S2 C12 -88.5(4) . .
S1 W1A S2 C12 -160.0(4) 2_655 .
S1 W1A S2 C12 -16.2(4) . .
S2 W1A S2 C12 -88.5(4) 2_655 .
O5A W1A S2 W1B 180.0 . .
S1 W1A S2 W1B -71.42(9) 2_655 .
S1 W1A S2 W1B 72.37(9) . .
S2 W1A S2 W1B 0.004(1) 2_655 .
O5B W1B S2 C12 -75.4(4) . .
W1A W1B S2 C12 104.6(4) . .
S1 W1B S2 C12 166.9(4) 2_655 .
S1 W1B S2 C12 40.9(4) . .
S2 W1B S2 C12 104.6(4) 2_655 .
O5B W1B S2 W1A 180.000(2) . .
S1 W1B S2 W1A 62.35(13) 2_655 .
S1 W1B S2 W1A -63.69(12) . .
S2 W1B S2 W1A -0.003(1) 2_655 .
W1A S1 C11 C16 164.9(7) . .
W1B S1 C11 C16 -144.3(7) . .
W1A S1 C11 C12 -14.3(9) . .
W1B S1 C11 C12 36.5(9) . .
C16 C11 C12 C13 3.5(15) . .
S1 C11 C12 C13 -177.4(8) . .
C16 C11 C12 S2 -178.6(8) . .
S1 C11 C12 S2 0.5(12) . .
W1A S2 C12 C11 13.5(10) . .
W1B S2 C12 C11 -36.9(9) . .
W1A S2 C12 C13 -168.7(8) . .
W1B S2 C12 C13 140.9(8) . .
C27 N2 C13 C14 -14.5(19) . .
C27 N2 C13 C12 166.5(12) . .
C11 C12 C13 C14 -2.1(16) . .
S2 C12 C13 C14 -180.0(9) . .
C11 C12 C13 N2 176.9(9) . .
S2 C12 C13 N2 -0.9(14) . .
N2 C13 C14 C15 178.9(11) . .
C12 C13 C14 C15 -2.1(18) . .
C13 C14 C15 C16 5.1(19) . .
C12 C11 C16 N1 174.5(9) . .
S1 C11 C16 N1 -4.7(13) . .
C12 C11 C16 C15 -0.6(15) . .
S1 C11 C16 C15 -179.7(8) . .
C17 N1 C16 C11 132.8(11) . .
C17 N1 C16 C15 -52.2(15) . .
C14 C15 C16 C11 -3.7(16) . .
C14 C15 C16 N1 -178.9(11) . .
C16 N1 C17 O1 1(2) . .
C16 N1 C17 C18 179.5(10) . .
C13 N2 C27 O2 -5(2) . .
C13 N2 C27 C28 179.5(11) . .
C35 N3 C31 C32 178(2) . .
C37 N3 C31 C32 -67(2) . .
C33 N3 C31 C32 54(2) . .
C35 N3 C33 C34 -56(3) . .
C37 N3 C33 C34 180(2) . .
C31 N3 C33 C34 58(3) . .
C37 N3 C35 C36 65(3) . .
C33 N3 C35 C36 -60(3) . .
C31 N3 C35 C36 -180(2) . .
C35 N3 C37 C38 54(2) . .
C33 N3 C37 C38 -177.9(17) . .
C31 N3 C37 C38 -56(2) . .
C42 N4 C41 O4 10(4) . .
C43 N4 C41 O4 -176(3) . .
